data_1568904
loop_
_publ_author_name
'Maiti, Debajit'
'Saha, Argha'
'Guin, Srimanta'
'Maiti, Debabrata'
'Sen, Subhabrata'

_publ_section_title
;
 Unveiling catalyst-free electro-photochemical reactivity of aryl
 diazoesters and facile synthesis of oxazoles, imide-fused pyrroles and
 tetrahydro-epoxy-pyridines <i>via</i> carbene radical anions.
;
_journal_issue 23
_journal_name_full 'Chemical science'
_journal_page_first 6216
_journal_page_last 6225
_journal_paper_doi 10.1039/d3sc00089c
_journal_volume 14
_journal_year 2023
_chemical_formula_sum 'C16 H16 N2 O4'
_chemical_formula_weight 300.31
_space_group_crystal_system monoclinic
_space_group_IT_number 15
_space_group_name_Hall '-C 2yc'
_space_group_name_H-M_alt 'C 1 2/c 1'
_atom_sites_solution_hydrogens geom
_audit_creation_method SHELXL-2018/3
_audit_update_record
;
2022-06-01 deposited with the CCDC.	2023-04-18 downloaded from the CCDC.
;
_cell_angle_alpha 90
_cell_angle_beta 133.633(7)
_cell_angle_gamma 90
_cell_formula_units_Z 8
_cell_length_a 22.713(3)
_cell_length_b 10.7510(12)
_cell_length_c 16.371(2)
_cell_measurement_reflns_used 14162
_cell_measurement_temperature 100(2)
_cell_measurement_theta_max 0.988
_cell_measurement_theta_min 0.955
_cell_volume 2893.4(7)
_computing_structure_refinement 'SHELXL-2018/3 (Sheldrick, 2018)'
_computing_structure_solution 'SHELXT 2014/5 (Sheldrick, 2014)'
_diffrn_ambient_temperature 100(2)
_diffrn_measured_fraction_theta_full 1.000
_diffrn_measured_fraction_theta_max 0.996
_diffrn_measurement_device_type 'Bruker APEX-II CCD'
_diffrn_measurement_method '\f and \w scans'
_diffrn_radiation_type MoK\a
_diffrn_radiation_wavelength 0.71073
_diffrn_reflns_av_R_equivalents 0.0635
_diffrn_reflns_av_unetI/netI 0.0197
_diffrn_reflns_Laue_measured_fraction_full 1.000
_diffrn_reflns_Laue_measured_fraction_max 0.996
_diffrn_reflns_limit_h_max 30
_diffrn_reflns_limit_h_min -30
_diffrn_reflns_limit_k_max 14
_diffrn_reflns_limit_k_min -14
_diffrn_reflns_limit_l_max 22
_diffrn_reflns_limit_l_min -22
_diffrn_reflns_number 86276
_diffrn_reflns_point_group_measured_fraction_full 1.000
_diffrn_reflns_point_group_measured_fraction_max 0.996
_diffrn_reflns_theta_full 25.242
_diffrn_reflns_theta_max 28.830
_diffrn_reflns_theta_min 2.263
_exptl_absorpt_coefficient_mu 0.100
_exptl_absorpt_correction_type multi-scan
_exptl_crystal_colour pale-yellow
_exptl_crystal_density_diffrn 1.379
_exptl_crystal_description block
_exptl_crystal_F_000 1264
_exptl_crystal_size_max 0.820
_exptl_crystal_size_mid 0.360
_exptl_crystal_size_min 0.120
_exptl_transmission_factor_max 1.0
_exptl_transmission_factor_min 0.8
_refine_diff_density_max 0.526
_refine_diff_density_min -0.587
_refine_diff_density_rms 0.240
_refine_ls_extinction_method none
_refine_ls_goodness_of_fit_ref 1.301
_refine_ls_hydrogen_treatment constr
_refine_ls_matrix_type full
_refine_ls_number_parameters 202
_refine_ls_number_reflns 3782
_refine_ls_number_restraints 0
_refine_ls_restrained_S_all 1.301
_refine_ls_R_factor_all 0.0541
_refine_ls_R_factor_gt 0.0447
_refine_ls_shift/su_max 0.000
_refine_ls_shift/su_mean 0.000
_refine_ls_structure_factor_coef Fsqd
_refine_ls_weighting_details 'w=1/[\s^2^(Fo^2^)+(0.1000P)^2^] where P=(Fo^2^+2Fc^2^)/3'
_refine_ls_weighting_scheme calc
_refine_ls_wR_factor_gt 0.1487
_refine_ls_wR_factor_ref 0.1572
_reflns_Friedel_coverage 0.000
_reflns_number_gt 3334
_reflns_number_total 3782
_reflns_threshold_expression 'I > 2\s(I)'
_cod_data_source_file d3sc00089c2.cif
_cod_data_source_block DM_529_2
_cod_depositor_comments
;
The following automatic conversions were performed:

data item '_exptl_absorpt_correction_type' value 'MULTI-SCAN' was
changed to 'multi-scan' in accordance with the
/home/data/users/saulius/crontab/automatic-downloads/rss-feeds/RSC/lib/dictionaries/cif_core.dic
dictionary named 'cif_core.dic' version 2.4.2 last updated on
2011-04-26.

Automatic conversion script
Id: cif_fix_values 8170 2020-07-09 18:12:32Z antanas 

 Adding full bibliography for 1568904--1568905.cif.
;
_cod_original_sg_symbol_H-M 'C 2/c'
_cod_database_code 1568904
_shelx_shelxl_version_number 2018/3
_shelx_space_group_comment
;
The symmetry employed for this shelxl refinement is uniquely defined
by the following loop, which should always be used as a source of
symmetry information in preference to the above space-group names.
They are only intended as comments.
;
_shelx_estimated_absorpt_t_min 0.666
_shelx_estimated_absorpt_t_max 0.7455

loop_
_space_group_symop_operation_xyz
'x, y, z'
'-x, y, -z+1/2'
'x+1/2, y+1/2, z'
'-x+1/2, y+1/2, -z+1/2'
'-x, -y, -z'
'x, -y, z-1/2'
'-x+1/2, -y+1/2, -z'
'x+1/2, -y+1/2, z-1/2'

loop_
_atom_site_label
_atom_site_type_symbol
_atom_site_fract_x
_atom_site_fract_y
_atom_site_fract_z
_atom_site_U_iso_or_equiv
_atom_site_adp_type
_atom_site_occupancy
_atom_site_site_symmetry_order
_atom_site_calc_flag
_atom_site_refinement_flags_posn
_atom_site_refinement_flags_adp
_atom_site_refinement_flags_occupancy
_atom_site_disorder_assembly
_atom_site_disorder_group
O1 O 0.38203(6) 0.55360(9) 0.29224(10) 0.0312(3) Uani 1 1 d . . . . .
O2 O 0.38392(5) 0.34587(9) 0.28379(8) 0.0215(2) Uani 1 1 d . . . . .
O3 O 0.33956(5) 0.61237(9) 0.49710(8) 0.0230(2) Uani 1 1 d . . . . .
O4 O 0.06897(6) 0.52763(10) 0.21501(8) 0.0254(2) Uani 1 1 d . . . . .
N1 N 0.20164(7) 0.57796(9) 0.37093(9) 0.0181(2) Uani 1 1 d . . . . .
N2 N 0.22798(6) 0.36275(9) 0.20069(8) 0.0143(2) Uani 1 1 d . . . . .
C1 C 0.19046(9) 0.60484(13) 0.44696(12) 0.0247(3) Uani 1 1 d . . . . .
H3 H 0.239694 0.581441 0.524144 0.037 Uiso 1 1 calc R U . . .
H16 H 0.144082 0.557195 0.423427 0.037 Uiso 1 1 calc R U . . .
H1 H 0.180106 0.693925 0.444321 0.037 Uiso 1 1 calc R U . . .
C2 C 0.27619(7) 0.58657(11) 0.40283(10) 0.0171(3) Uani 1 1 d . . . . .
C3 C 0.26293(7) 0.55849(10) 0.30065(10) 0.0147(2) Uani 1 1 d . . . . .
H4 H 0.283374 0.628474 0.285625 0.018 Uiso 1 1 calc R U . . .
C4 C 0.29759(7) 0.43133(10) 0.30272(10) 0.0131(2) Uani 1 1 d . . . . .
C5 C 0.33632(7) 0.35188(10) 0.40665(10) 0.0132(2) Uani 1 1 d . . . . .
C6 C 0.41949(7) 0.35681(11) 0.50210(10) 0.0177(3) Uani 1 1 d . . . . .
H10 H 0.453208 0.409851 0.502629 0.021 Uiso 1 1 calc R U . . .
C7 C 0.45371(8) 0.28520(12) 0.59642(11) 0.0225(3) Uani 1 1 d . . . . .
H11 H 0.510527 0.289496 0.661032 0.027 Uiso 1 1 calc R U . . .
C8 C 0.40493(8) 0.20717(12) 0.59647(11) 0.0224(3) Uani 1 1 d . . . . .
H2 H 0.428319 0.156764 0.660334 0.027 Uiso 1 1 calc R U . . .
C9 C 0.13796(8) 0.54710(11) 0.25878(11) 0.0175(3) Uani 1 1 d . . . . .
C10 C 0.17086(7) 0.54447(11) 0.20316(10) 0.0153(2) Uani 1 1 d . . . . .
H15 H 0.147658 0.614097 0.147818 0.018 Uiso 1 1 calc R U . . .
C11 C 0.16143(7) 0.42132(11) 0.15025(10) 0.0153(2) Uani 1 1 d . . . . .
C12 C 0.08077(7) 0.37282(13) 0.04710(11) 0.0224(3) Uani 1 1 d . . . . .
H5 H 0.087798 0.291920 0.027164 0.034 Uiso 1 1 calc R U . . .
H6 H 0.055692 0.431307 -0.015300 0.034 Uiso 1 1 calc R U . . .
H7 H 0.045654 0.363267 0.061447 0.034 Uiso 1 1 calc R U . . .
C13 C 0.28741(7) 0.27586(11) 0.40810(10) 0.0161(2) Uani 1 1 d . . . . .
H8 H 0.230344 0.273274 0.344482 0.019 Uiso 1 1 calc R U . . .
C14 C 0.32210(8) 0.20355(11) 0.50281(11) 0.0196(3) Uani 1 1 d . . . . .
H9 H 0.288475 0.151248 0.502986 0.023 Uiso 1 1 calc R U . . .
C15 C 0.35912(7) 0.45332(11) 0.29226(10) 0.0161(3) Uani 1 1 d . . . . .
C16 C 0.44548(8) 0.35633(14) 0.27960(12) 0.0248(3) Uani 1 1 d . . . . .
H12 H 0.424069 0.405606 0.213562 0.037 Uiso 1 1 calc R U . . .
H14 H 0.460136 0.273136 0.274094 0.037 Uiso 1 1 calc R U . . .
H13 H 0.493807 0.397313 0.348311 0.037 Uiso 1 1 calc R U . . .

loop_
_atom_site_aniso_label
_atom_site_aniso_U_11
_atom_site_aniso_U_22
_atom_site_aniso_U_33
_atom_site_aniso_U_23
_atom_site_aniso_U_13
_atom_site_aniso_U_12
O1 0.0323(6) 0.0228(5) 0.0492(7) 0.0037(4) 0.0322(6) -0.0033(4)
O2 0.0242(5) 0.0232(5) 0.0283(5) -0.0053(4) 0.0224(4) -0.0036(4)
O3 0.0233(5) 0.0189(5) 0.0169(4) -0.0049(4) 0.0101(4) 0.0010(4)
O4 0.0215(5) 0.0320(5) 0.0248(5) -0.0016(4) 0.0168(4) 0.0004(4)
N1 0.0246(5) 0.0148(5) 0.0169(5) -0.0012(4) 0.0151(5) 0.0007(4)
N2 0.0154(5) 0.0143(5) 0.0121(5) -0.0019(4) 0.0090(4) -0.0029(3)
C1 0.0374(7) 0.0206(6) 0.0259(7) -0.0046(5) 0.0255(6) -0.0012(5)
C2 0.0222(6) 0.0102(5) 0.0174(6) -0.0010(4) 0.0131(5) 0.0017(4)
C3 0.0168(5) 0.0105(5) 0.0147(5) -0.0007(4) 0.0102(5) -0.0009(4)
C4 0.0143(5) 0.0121(5) 0.0125(5) -0.0017(4) 0.0091(5) -0.0021(4)
C5 0.0163(5) 0.0107(5) 0.0143(5) -0.0007(4) 0.0112(5) 0.0006(4)
C6 0.0170(6) 0.0178(6) 0.0161(6) 0.0001(4) 0.0106(5) -0.0026(4)
C7 0.0193(6) 0.0240(7) 0.0161(6) 0.0023(5) 0.0092(5) -0.0010(5)
C8 0.0273(7) 0.0207(6) 0.0186(6) 0.0047(5) 0.0157(6) 0.0019(5)
C9 0.0217(6) 0.0132(5) 0.0186(6) 0.0014(4) 0.0143(5) 0.0028(4)
C10 0.0176(6) 0.0137(5) 0.0146(5) 0.0017(4) 0.0111(5) 0.0017(4)
C11 0.0168(5) 0.0157(5) 0.0139(5) -0.0005(4) 0.0107(5) -0.0011(4)
C12 0.0160(6) 0.0255(7) 0.0173(6) -0.0039(5) 0.0083(5) -0.0008(5)
C13 0.0172(5) 0.0150(5) 0.0183(6) 0.0009(4) 0.0131(5) 0.0008(4)
C14 0.0243(6) 0.0167(6) 0.0236(6) 0.0032(5) 0.0187(5) 0.0000(5)
C15 0.0152(5) 0.0184(6) 0.0127(5) -0.0002(4) 0.0089(5) -0.0019(4)
C16 0.0218(6) 0.0360(8) 0.0261(7) -0.0031(5) 0.0201(6) -0.0029(5)

loop_
_atom_type_symbol
_atom_type_description
_atom_type_scat_dispersion_real
_atom_type_scat_dispersion_imag
_atom_type_scat_source
C C 0.0033 0.0016 'International Tables Vol C Tables 4.2.6.8 and 6.1.1.4'
H H 0.0000 0.0000 'International Tables Vol C Tables 4.2.6.8 and 6.1.1.4'
N N 0.0061 0.0033 'International Tables Vol C Tables 4.2.6.8 and 6.1.1.4'
O O 0.0106 0.0060 'International Tables Vol C Tables 4.2.6.8 and 6.1.1.4'

loop_
_geom_angle_atom_site_label_1
_geom_angle_atom_site_label_2
_geom_angle_atom_site_label_3
_geom_angle
_geom_angle_site_symmetry_1
_geom_angle_site_symmetry_3
_geom_angle_publ_flag
C15 O2 C16 115.32(10) . . ?
C9 N1 C2 113.73(10) . . ?
C9 N1 C1 122.82(11) . . ?
C2 N1 C1 123.39(11) . . ?
C11 N2 C4 110.44(10) . . ?
N1 C1 H3 109.5 . . ?
N1 C1 H16 109.5 . . ?
H3 C1 H16 109.5 . . ?
N1 C1 H1 109.5 . . ?
H3 C1 H1 109.5 . . ?
H16 C1 H1 109.5 . . ?
O3 C2 N1 124.29(12) . . ?
O3 C2 C3 127.62(11) . . ?
N1 C2 C3 108.09(10) . . ?
C2 C3 C10 105.04(10) . . ?
C2 C3 C4 115.92(9) . . ?
C10 C3 C4 103.98(9) . . ?
C2 C3 H4 110.5 . . ?
C10 C3 H4 110.5 . . ?
C4 C3 H4 110.5 . . ?
N2 C4 C5 108.92(9) . . ?
N2 C4 C15 107.22(9) . . ?
C5 C4 C15 109.92(9) . . ?
N2 C4 C3 106.32(9) . . ?
C5 C4 C3 114.00(9) . . ?
C15 C4 C3 110.19(9) . . ?
C13 C5 C6 118.93(11) . . ?
C13 C5 C4 119.62(10) . . ?
C6 C5 C4 121.42(10) . . ?
C7 C6 C5 120.80(11) . . ?
C7 C6 H10 119.6 . . ?
C5 C6 H10 119.6 . . ?
C6 C7 C8 120.06(11) . . ?
C6 C7 H11 120.0 . . ?
C8 C7 H11 120.0 . . ?
C14 C8 C7 119.44(12) . . ?
C14 C8 H2 120.3 . . ?
C7 C8 H2 120.3 . . ?
O4 C9 N1 124.69(11) . . ?
O4 C9 C10 127.67(12) . . ?
N1 C9 C10 107.63(10) . . ?
C11 C10 C9 115.05(10) . . ?
C11 C10 C3 103.59(9) . . ?
C9 C10 C3 104.81(10) . . ?
C11 C10 H15 111.0 . . ?
C9 C10 H15 111.0 . . ?
C3 C10 H15 111.0 . . ?
N2 C11 C12 122.75(11) . . ?
N2 C11 C10 115.02(10) . . ?
C12 C11 C10 122.23(10) . . ?
C11 C12 H5 109.5 . . ?
C11 C12 H6 109.5 . . ?
H5 C12 H6 109.5 . . ?
C11 C12 H7 109.5 . . ?
H5 C12 H7 109.5 . . ?
H6 C12 H7 109.5 . . ?
C5 C13 C14 120.07(11) . . ?
C5 C13 H8 120.0 . . ?
C14 C13 H8 120.0 . . ?
C8 C14 C13 120.67(11) . . ?
C8 C14 H9 119.7 . . ?
C13 C14 H9 119.7 . . ?
O1 C15 O2 124.41(11) . . ?
O1 C15 C4 124.51(11) . . ?
O2 C15 C4 111.08(10) . . ?
O2 C16 H12 109.5 . . ?
O2 C16 H14 109.5 . . ?
H12 C16 H14 109.5 . . ?
O2 C16 H13 109.5 . . ?
H12 C16 H13 109.5 . . ?
H14 C16 H13 109.5 . . ?

loop_
_geom_bond_atom_site_label_1
_geom_bond_atom_site_label_2
_geom_bond_distance
_geom_bond_site_symmetry_2
_geom_bond_publ_flag
O1 C15 1.1972(15) . ?
O2 C15 1.3336(15) . ?
O2 C16 1.4508(14) . ?
O3 C2 1.2103(15) . ?
O4 C9 1.2095(16) . ?
N1 C9 1.3815(16) . ?
N1 C2 1.3887(16) . ?
N1 C1 1.4605(15) . ?
N2 C11 1.2809(15) . ?
N2 C4 1.4794(14) . ?
C1 H3 0.9800 . ?
C1 H16 0.9800 . ?
C1 H1 0.9800 . ?
C2 C3 1.5115(16) . ?
C3 C10 1.5288(17) . ?
C3 C4 1.5662(15) . ?
C3 H4 1.0000 . ?
C4 C5 1.5274(16) . ?
C4 C15 1.5390(15) . ?
C5 C13 1.3925(15) . ?
C5 C6 1.3926(16) . ?
C6 C7 1.3875(17) . ?
C6 H10 0.9500 . ?
C7 C8 1.3902(18) . ?
C7 H11 0.9500 . ?
C8 C14 1.3824(18) . ?
C8 H2 0.9500 . ?
C9 C10 1.5255(16) . ?
C10 C11 1.5143(16) . ?
C10 H15 1.0000 . ?
C11 C12 1.4867(17) . ?
C12 H5 0.9800 . ?
C12 H6 0.9800 . ?
C12 H7 0.9800 . ?
C13 C14 1.3940(17) . ?
C13 H8 0.9500 . ?
C14 H9 0.9500 . ?
C16 H12 0.9800 . ?
C16 H14 0.9800 . ?
C16 H13 0.9800 . ?

loop_
_geom_torsion_atom_site_label_1
_geom_torsion_atom_site_label_2
_geom_torsion_atom_site_label_3
_geom_torsion_atom_site_label_4
_geom_torsion
_geom_torsion_site_symmetry_1
_geom_torsion_site_symmetry_2
_geom_torsion_site_symmetry_3
_geom_torsion_site_symmetry_4
_geom_torsion_publ_flag
C9 N1 C2 O3 -179.93(12) . . . . ?
C1 N1 C2 O3 2.91(19) . . . . ?
C9 N1 C2 C3 0.07(13) . . . . ?
C1 N1 C2 C3 -177.09(11) . . . . ?
O3 C2 C3 C10 -174.89(12) . . . . ?
N1 C2 C3 C10 5.11(12) . . . . ?
O3 C2 C3 C4 70.98(16) . . . . ?
N1 C2 C3 C4 -109.02(11) . . . . ?
C11 N2 C4 C5 116.54(11) . . . . ?
C11 N2 C4 C15 -124.56(10) . . . . ?
C11 N2 C4 C3 -6.71(12) . . . . ?
C2 C3 C4 N2 122.82(10) . . . . ?
C10 C3 C4 N2 8.09(11) . . . . ?
C2 C3 C4 C5 2.81(14) . . . . ?
C10 C3 C4 C5 -111.93(10) . . . . ?
C2 C3 C4 C15 -121.32(11) . . . . ?
C10 C3 C4 C15 123.95(10) . . . . ?
N2 C4 C5 C13 -34.57(14) . . . . ?
C15 C4 C5 C13 -151.76(10) . . . . ?
C3 C4 C5 C13 83.97(13) . . . . ?
N2 C4 C5 C6 147.67(11) . . . . ?
C15 C4 C5 C6 30.48(14) . . . . ?
C3 C4 C5 C6 -93.79(13) . . . . ?
C13 C5 C6 C7 1.46(18) . . . . ?
C4 C5 C6 C7 179.23(11) . . . . ?
C5 C6 C7 C8 0.1(2) . . . . ?
C6 C7 C8 C14 -1.3(2) . . . . ?
C2 N1 C9 O4 175.46(12) . . . . ?
C1 N1 C9 O4 -7.36(19) . . . . ?
C2 N1 C9 C10 -5.30(13) . . . . ?
C1 N1 C9 C10 171.88(11) . . . . ?
O4 C9 C10 C11 -59.60(16) . . . . ?
N1 C9 C10 C11 121.19(11) . . . . ?
O4 C9 C10 C3 -172.67(12) . . . . ?
N1 C9 C10 C3 8.12(12) . . . . ?
C2 C3 C10 C11 -128.80(9) . . . . ?
C4 C3 C10 C11 -6.57(11) . . . . ?
C2 C3 C10 C9 -7.84(11) . . . . ?
C4 C3 C10 C9 114.39(10) . . . . ?
C4 N2 C11 C12 -177.86(10) . . . . ?
C4 N2 C11 C10 2.42(14) . . . . ?
C9 C10 C11 N2 -110.80(12) . . . . ?
C3 C10 C11 N2 2.99(13) . . . . ?
C9 C10 C11 C12 69.48(14) . . . . ?
C3 C10 C11 C12 -176.74(11) . . . . ?
C6 C5 C13 C14 -1.80(17) . . . . ?
C4 C5 C13 C14 -179.62(10) . . . . ?
C7 C8 C14 C13 0.9(2) . . . . ?
C5 C13 C14 C8 0.63(18) . . . . ?
C16 O2 C15 O1 2.86(18) . . . . ?
C16 O2 C15 C4 -176.84(10) . . . . ?
N2 C4 C15 O1 121.12(13) . . . . ?
C5 C4 C15 O1 -120.62(13) . . . . ?
C3 C4 C15 O1 5.82(17) . . . . ?
N2 C4 C15 O2 -59.19(12) . . . . ?
C5 C4 C15 O2 59.07(12) . . . . ?
C3 C4 C15 O2 -174.49(9) . . . . ?
